data_2242019
loop_
_publ_author_name
'Bahoussi, Rawia Imane'
'Djafri, Ahmed'
'Chouaih, Abdelkader'
'Djafri, Ayada'
'Hamzaoui, Fodil'

_publ_section_title
;
 Crystal structure and Hirshfeld surface analysis of ethyl
 2-{[4-ethyl-5-(quinolin-8-yloxymethyl)-4<i>H</i>-1,2,4-triazol-3-yl]sulfanyl}acetate
;
_journal_coeditor_code XU5898
_journal_issue 2
_journal_name_full 'Acta Crystallographica Section E'
_journal_page_first 173
_journal_page_last 176
_journal_paper_doi 10.1107/S205698901700041X
_journal_volume 73
_journal_year 2017
_chemical_formula_iupac 'C18 H20 N4 O3 S'
_chemical_formula_moiety 'C18 H20 N4 O3 S'
_chemical_formula_sum 'C18 H20 N4 O3 S'
_chemical_formula_weight 372.44
_chemical_name_systematic 'Ethyl 2-{[4-ethyl-5-(quinolin-8-yloxymethyl)-4<i>H</i>-1,2,4-triazol-3-yl]sulfanyl}acetate'
_space_group_crystal_system monoclinic
_space_group_IT_number 4
_space_group_name_Hall 'P 2yb'
_space_group_name_H-M_alt 'P 1 21 1'
_symmetry_space_group_name_Hall 'P 2yb'
_symmetry_space_group_name_H-M 'P 1 21 1'
_atom_sites_solution_hydrogens geom
_audit_creation_method SHELXL-2014/7
_cell_angle_alpha 90
_cell_angle_beta 99.407(3)
_cell_angle_gamma 90
_cell_formula_units_Z 2
_cell_length_a 4.0880(3)
_cell_length_b 21.2246(15)
_cell_length_c 10.2037(7)
_cell_measurement_reflns_used 100
_cell_measurement_temperature 100(2)
_cell_measurement_theta_max 29
_cell_measurement_theta_min 2
_cell_volume 873.43(11)
_computing_cell_refinement
;
DENZO and SCALEPACK (Otwinowski & Minor, 1997)
;
_computing_data_collection
;
KappaCCD Nonius (Nonius, 1998)
;
_computing_data_reduction
;
DENZO and SCALEPACK (Otwinowski & Minor, 1997)
;
_computing_molecular_graphics
;
ORTEP-3 for Windows (Farrugia, 2012) and
Mercury (Macrae <i>et al.</i>,  2006)
;
_computing_publication_material
;
SHELXL2014 (Sheldrick, 2015)
;
_computing_structure_refinement
;
SHELXL2014 (Sheldrick, 2015)
;
_computing_structure_solution
;
SHELXS97 (Sheldrick, 2008)
;
_diffrn_ambient_temperature 100(2)
_diffrn_measured_fraction_theta_full 1.000
_diffrn_measured_fraction_theta_max 0.971
_diffrn_measurement_device_type 'Nonius KappaCCD'
_diffrn_measurement_method \q/2\q
_diffrn_radiation_type MoK\a
_diffrn_radiation_wavelength 0.71073
_diffrn_reflns_av_R_equivalents 0.0450
_diffrn_reflns_limit_h_max 7
_diffrn_reflns_limit_h_min -7
_diffrn_reflns_limit_k_max 42
_diffrn_reflns_limit_k_min -42
_diffrn_reflns_limit_l_max 20
_diffrn_reflns_limit_l_min -20
_diffrn_reflns_number 75160
_diffrn_reflns_theta_full 25.000
_diffrn_reflns_theta_max 45.393
_diffrn_reflns_theta_min 1.919
_exptl_absorpt_coefficient_mu 0.212
_exptl_absorpt_correction_T_max 0.981
_exptl_absorpt_correction_T_min 0.973
_exptl_absorpt_correction_type psi-scan
_exptl_absorpt_process_details
;
(North <i>et al.</i>,  1968)
;
_exptl_crystal_colour yellow
_exptl_crystal_density_diffrn 1.416
_exptl_crystal_description prism
_exptl_crystal_F_000 392
_exptl_crystal_size_max 0.548
_exptl_crystal_size_mid 0.104
_exptl_crystal_size_min 0.090
_refine_diff_density_max 0.410
_refine_diff_density_min -0.254
_refine_ls_abs_structure_details
;
Flack <i>x</i> determined using 5451 quotients
[(<i>I</i>^+^)-(<i>I</i>^-^)]/[(<i>I</i>^+^)+(<i>I</i>^-^)]
(Parsons <i>et al.</i>,  2013)
;
_refine_ls_abs_structure_Flack 0.253(3)
_refine_ls_extinction_method none
_refine_ls_goodness_of_fit_ref 1.061
_refine_ls_hydrogen_treatment constr
_refine_ls_matrix_type full
_refine_ls_number_parameters 237
_refine_ls_number_reflns 14165
_refine_ls_number_restraints 1
_refine_ls_restrained_S_all 1.061
_refine_ls_R_factor_all 0.0440
_refine_ls_R_factor_gt 0.0360
_refine_ls_shift/su_max 0.000
_refine_ls_shift/su_mean 0.000
_refine_ls_structure_factor_coef Fsqd
_refine_ls_weighting_details 'w=1/[\s^2^(Fo^2^)+(0.0538P)^2^+0.0281P] where P=(Fo^2^+2Fc^2^)/3'
_refine_ls_weighting_scheme calc
_refine_ls_wR_factor_gt 0.0903
_refine_ls_wR_factor_ref 0.0943
_reflns_number_gt 12491
_reflns_number_total 14165
_reflns_threshold_expression 'I > 2\s(I)'
_cod_data_source_file xu5898sup1.cif
_cod_data_source_block I
_cod_database_code 2242019
_shelx_space_group_comment
;
The symmetry employed for this shelxl refinement is uniquely defined
by the following loop, which should always be used as a source of
symmetry information in preference to the above space-group names.
They are only intended as comments.
;
_shelx_estimated_absorpt_t_min 0.893
_shelx_estimated_absorpt_t_max 0.981

loop_
_symmetry_equiv_pos_as_xyz
'x, y, z'
'-x, y+1/2, -z'

loop_
_atom_site_type_symbol
_atom_site_label
_atom_site_fract_x
_atom_site_fract_y
_atom_site_fract_z
_atom_site_U_iso_or_equiv
_atom_site_adp_type
_atom_site_calc_flag
_atom_site_occupancy
N N1 0.9172(2) 0.02368(4) 0.62203(8) 0.01693(13) Uani d 1
C C1 1.0744(3) -0.03017(5) 0.61284(11) 0.02013(16) Uani d 1
H H1 1.1114 -0.0430 0.5272 0.024 Uiso calc 1
C C2 1.1915(3) -0.07009(5) 0.72130(12) 0.02139(17) Uani d 1
H H2 1.3007 -0.1086 0.7084 0.026 Uiso calc 1
C C3 1.1431(3) -0.05183(5) 0.84577(11) 0.01943(16) Uani d 1
H H3 1.2234 -0.0772 0.9209 0.023 Uiso calc 1
C C4 0.9726(2) 0.00508(4) 0.86158(9) 0.01551(13) Uani d 1
C C5 0.9089(3) 0.02636(5) 0.98684(10) 0.01889(15) Uani d 1
H H5 0.9840 0.0024 1.0646 0.023 Uiso calc 1
C C6 0.7390(3) 0.08139(5) 0.99544(9) 0.01881(15) Uani d 1
H H6 0.6948 0.0950 1.0795 0.023 Uiso calc 1
C C7 0.6280(3) 0.11840(5) 0.88129(9) 0.01619(13) Uani d 1
H H7 0.5097 0.1564 0.8890 0.019 Uiso calc 1
C C8 0.6921(2) 0.09907(4) 0.75895(9) 0.01349(12) Uani d 1
C C9 0.8639(2) 0.04117(4) 0.74566(9) 0.01360(12) Uani d 1
O O1 0.6071(2) 0.13178(3) 0.64335(7) 0.01586(11) Uani d 1
C C10 0.4482(2) 0.19139(4) 0.65147(9) 0.01451(12) Uani d 1
H H10A 0.5765 0.2178 0.7217 0.017 Uiso calc 1
H H10B 0.2217 0.1856 0.6720 0.017 Uiso calc 1
C C11 0.4356(2) 0.22133(4) 0.51895(8) 0.01328(12) Uani d 1
N N4 0.26324(19) 0.19754(3) 0.40309(7) 0.01236(10) Uani d 1
C C12 0.3301(2) 0.23854(4) 0.30789(8) 0.01341(12) Uani d 1
N N3 0.5287(2) 0.28427(4) 0.36011(8) 0.01678(13) Uani d 1
N N2 0.5964(2) 0.27277(4) 0.49637(8) 0.01664(12) Uani d 1
S S1 0.17236(6) 0.22776(2) 0.13959(2) 0.01548(4) Uani d 1
C C13 0.3319(2) 0.30058(4) 0.08308(9) 0.01582(13) Uani d 1
H H13A 0.2351 0.3369 0.1241 0.019 Uiso calc 1
H H13B 0.5758 0.3021 0.1094 0.019 Uiso calc 1
C C14 0.2422(2) 0.30408(4) -0.06611(9) 0.01528(13) Uani d 1
O O2 0.0756(3) 0.26564(5) -0.13459(9) 0.02499(16) Uani d 1
O O3 0.3753(2) 0.35520(4) -0.11198(8) 0.02008(13) Uani d 1
C C15 0.3339(3) 0.36198(5) -0.25619(10) 0.01947(16) Uani d 1
H H15A 0.0978 0.3570 -0.2961 0.023 Uiso calc 1
H H15B 0.4652 0.3296 -0.2945 0.023 Uiso calc 1
C C16 0.4544(3) 0.42708(6) -0.28335(12) 0.02388(19) Uani d 1
H H16A 0.4462 0.4326 -0.3792 0.036 Uiso calc 1
H H16B 0.6831 0.4324 -0.2379 0.036 Uiso calc 1
H H16C 0.3122 0.4586 -0.2506 0.036 Uiso calc 1
C C17 0.0521(2) 0.14137(4) 0.38461(9) 0.01435(12) Uani d 1
H H17A -0.1426 0.1503 0.3158 0.017 Uiso calc 1
H H17B -0.0302 0.1322 0.4687 0.017 Uiso calc 1
C C18 0.2296(3) 0.08330(4) 0.34364(10) 0.01737(14) Uani d 1
H H18A 0.0760 0.0475 0.3327 0.026 Uiso calc 1
H H18B 0.4194 0.0734 0.4124 0.026 Uiso calc 1
H H18C 0.3076 0.0916 0.2594 0.026 Uiso calc 1

loop_
_atom_site_aniso_label
_atom_site_aniso_U_11
_atom_site_aniso_U_22
_atom_site_aniso_U_33
_atom_site_aniso_U_12
_atom_site_aniso_U_13
_atom_site_aniso_U_23
N1 0.0207(3) 0.0149(3) 0.0152(3) 0.0034(2) 0.0031(2) 0.0000(2)
C1 0.0242(4) 0.0164(4) 0.0196(4) 0.0053(3) 0.0030(3) -0.0012(3)
C2 0.0238(4) 0.0144(4) 0.0248(4) 0.0045(3) 0.0007(3) 0.0004(3)
C3 0.0217(4) 0.0139(3) 0.0215(4) 0.0020(3) 0.0000(3) 0.0033(3)
C4 0.0176(3) 0.0123(3) 0.0157(3) -0.0008(2) 0.0000(2) 0.0022(2)
C5 0.0236(4) 0.0184(4) 0.0140(3) -0.0005(3) 0.0011(3) 0.0033(3)
C6 0.0238(4) 0.0196(4) 0.0131(3) -0.0006(3) 0.0032(3) 0.0011(3)
C7 0.0203(4) 0.0156(3) 0.0129(3) 0.0003(3) 0.0035(2) -0.0001(2)
C8 0.0161(3) 0.0118(3) 0.0125(3) 0.0002(2) 0.0022(2) 0.0009(2)
C9 0.0157(3) 0.0113(3) 0.0136(3) -0.0002(2) 0.0015(2) 0.0008(2)
O1 0.0231(3) 0.0119(2) 0.0129(2) 0.0043(2) 0.0036(2) 0.00195(19)
C10 0.0182(3) 0.0113(3) 0.0142(3) 0.0022(2) 0.0029(2) 0.0004(2)
C11 0.0160(3) 0.0102(3) 0.0134(3) 0.0002(2) 0.0018(2) 0.0003(2)
N4 0.0143(3) 0.0096(2) 0.0132(2) -0.00051(18) 0.00228(19) 0.00067(19)
C12 0.0161(3) 0.0104(3) 0.0136(3) -0.0003(2) 0.0020(2) 0.0013(2)
N3 0.0229(4) 0.0119(3) 0.0148(3) -0.0035(2) 0.0009(2) 0.0014(2)
N2 0.0221(3) 0.0121(3) 0.0150(3) -0.0029(2) 0.0010(2) 0.0005(2)
S1 0.01887(9) 0.01298(8) 0.01402(8) -0.00283(6) 0.00099(6) 0.00105(7)
C13 0.0207(4) 0.0117(3) 0.0144(3) -0.0014(2) 0.0011(2) 0.0015(2)
C14 0.0183(3) 0.0127(3) 0.0147(3) -0.0004(2) 0.0022(2) 0.0008(2)
O2 0.0335(4) 0.0221(4) 0.0177(3) -0.0115(3) -0.0007(3) -0.0001(3)
O3 0.0313(4) 0.0147(3) 0.0141(2) -0.0057(2) 0.0032(2) 0.0012(2)
C15 0.0256(4) 0.0186(4) 0.0142(3) -0.0015(3) 0.0034(3) 0.0018(3)
C16 0.0293(5) 0.0200(4) 0.0235(4) 0.0006(3) 0.0078(4) 0.0068(4)
C17 0.0139(3) 0.0121(3) 0.0173(3) -0.0022(2) 0.0032(2) -0.0002(2)
C18 0.0204(4) 0.0112(3) 0.0206(4) -0.0017(2) 0.0038(3) -0.0023(3)

loop_
_atom_type_symbol
_atom_type_description
_atom_type_scat_dispersion_real
_atom_type_scat_dispersion_imag
_atom_type_scat_source
C C 0.0033 0.0016 'International Tables Vol C Tables 4.2.6.8 and 6.1.1.4'
H H 0.0000 0.0000 'International Tables Vol C Tables 4.2.6.8 and 6.1.1.4'
N N 0.0061 0.0033 'International Tables Vol C Tables 4.2.6.8 and 6.1.1.4'
O O 0.0106 0.0060 'International Tables Vol C Tables 4.2.6.8 and 6.1.1.4'
S S 0.1246 0.1234 'International Tables Vol C Tables 4.2.6.8 and 6.1.1.4'

loop_
_geom_angle_atom_site_label_1
_geom_angle_atom_site_label_2
_geom_angle_atom_site_label_3
_geom_angle
C1 N1 C9 116.95(9)
N1 C1 C2 124.67(10)
N1 C1 H1 117.7
C2 C1 H1 117.7
C3 C2 C1 118.26(9)
C3 C2 H2 120.9
C1 C2 H2 120.9
C2 C3 C4 119.60(9)
C2 C3 H3 120.2
C4 C3 H3 120.2
C3 C4 C9 117.29(9)
C3 C4 C5 122.68(9)
C9 C4 C5 120.03(9)
C6 C5 C4 119.93(9)
C6 C5 H5 120.0
C4 C5 H5 120.0
C5 C6 C7 121.20(9)
C5 C6 H6 119.4
C7 C6 H6 119.4
C8 C7 C6 119.76(9)
C8 C7 H7 120.1
C6 C7 H7 120.1
O1 C8 C7 124.90(8)
O1 C8 C9 114.47(7)
C7 C8 C9 120.63(8)
N1 C9 C4 123.21(8)
N1 C9 C8 118.36(8)
C4 C9 C8 118.42(8)
C8 O1 C10 117.00(7)
O1 C10 C11 105.89(7)
O1 C10 H10A 110.6
C11 C10 H10A 110.6
O1 C10 H10B 110.6
C11 C10 H10B 110.6
H10A C10 H10B 108.7
N2 C11 N4 110.87(8)
N2 C11 C10 124.77(8)
N4 C11 C10 124.31(8)
C12 N4 C11 104.16(7)
C12 N4 C17 127.54(8)
C11 N4 C17 128.29(7)
N3 C12 N4 111.28(8)
N3 C12 S1 126.62(7)
N4 C12 S1 122.08(7)
C12 N3 N2 106.41(7)
C11 N2 N3 107.27(8)
C12 S1 C13 96.14(4)
C14 C13 S1 108.85(6)
C14 C13 H13A 109.9
S1 C13 H13A 109.9
C14 C13 H13B 109.9
S1 C13 H13B 109.9
H13A C13 H13B 108.3
O2 C14 O3 124.76(9)
O2 C14 C13 124.82(9)
O3 C14 C13 110.41(8)
C14 O3 C15 116.57(8)
O3 C15 C16 106.73(9)
O3 C15 H15A 110.4
C16 C15 H15A 110.4
O3 C15 H15B 110.4
C16 C15 H15B 110.4
H15A C15 H15B 108.6
C15 C16 H16A 109.5
C15 C16 H16B 109.5
H16A C16 H16B 109.5
C15 C16 H16C 109.5
H16A C16 H16C 109.5
H16B C16 H16C 109.5
N4 C17 C18 113.36(7)
N4 C17 H17A 108.9
C18 C17 H17A 108.9
N4 C17 H17B 108.9
C18 C17 H17B 108.9
H17A C17 H17B 107.7
C17 C18 H18A 109.5
C17 C18 H18B 109.5
H18A C18 H18B 109.5
C17 C18 H18C 109.5
H18A C18 H18C 109.5
H18B C18 H18C 109.5

loop_
_geom_bond_atom_site_label_1
_geom_bond_atom_site_label_2
_geom_bond_distance
N1 C1 1.3222(13)
N1 C9 1.3662(12)
C1 C2 1.4137(15)
C1 H1 0.9500
C2 C3 1.3728(17)
C2 H2 0.9500
C3 C4 1.4168(14)
C3 H3 0.9500
C4 C9 1.4183(12)
C4 C5 1.4192(14)
C5 C6 1.3691(16)
C5 H5 0.9500
C6 C7 1.4166(14)
C6 H6 0.9500
C7 C8 1.3792(12)
C7 H7 0.9500
C8 O1 1.3638(11)
C8 C9 1.4328(12)
O1 C10 1.4309(11)
C10 C11 1.4872(12)
C10 H10A 0.9900
C10 H10B 0.9900
C11 N2 1.3142(12)
C11 N4 1.3699(11)
N4 C12 1.3647(11)
N4 C17 1.4660(11)
C12 N3 1.3205(12)
C12 S1 1.7480(9)
N3 N2 1.3941(12)
S1 C13 1.8082(10)
C13 C14 1.5083(13)
C13 H13A 0.9900
C13 H13B 0.9900
C14 O2 1.2092(13)
C14 O3 1.3326(12)
O3 C15 1.4605(12)
C15 C16 1.5078(16)
C15 H15A 0.9900
C15 H15B 0.9900
C16 H16A 0.9800
C16 H16B 0.9800
C16 H16C 0.9800
C17 C18 1.5232(13)
C17 H17A 0.9900
C17 H17B 0.9900
C18 H18A 0.9800
C18 H18B 0.9800
C18 H18C 0.9800

loop_
_geom_hbond_atom_site_label_D
_geom_hbond_atom_site_label_H
_geom_hbond_atom_site_label_A
_geom_hbond_site_symmetry_A
_geom_hbond_distance_DH
_geom_hbond_distance_HA
_geom_hbond_distance_DA
_geom_hbond_angle_DHA
C2 H2 N3 2_746 0.95 2.51 3.4444(14) 167.2
C10 H10A O2 1_656 0.99 2.52 3.4637(13) 158.6
C15 H15B N2 1_554 0.99 2.58 3.4636(14) 148.1
C17 H17B O1 1_455 0.99 2.50 3.4481(12) 160.7

loop_
_geom_torsion_atom_site_label_1
_geom_torsion_atom_site_label_2
_geom_torsion_atom_site_label_3
_geom_torsion_atom_site_label_4
_geom_torsion
C9 N1 C1 C2 -0.45(17)
N1 C1 C2 C3 -0.74(19)
C1 C2 C3 C4 1.42(17)
C2 C3 C4 C9 -0.95(15)
C2 C3 C4 C5 178.93(11)
C3 C4 C5 C6 -179.14(10)
C9 C4 C5 C6 0.74(15)
C4 C5 C6 C7 -0.84(16)
C5 C6 C7 C8 -0.22(16)
C6 C7 C8 O1 -177.76(9)
C6 C7 C8 C9 1.37(14)
C1 N1 C9 C4 0.96(15)
C1 N1 C9 C8 -179.58(9)
C3 C4 C9 N1 -0.28(14)
C5 C4 C9 N1 179.84(9)
C3 C4 C9 C8 -179.73(9)
C5 C4 C9 C8 0.38(14)
O1 C8 C9 N1 -1.71(12)
C7 C8 C9 N1 179.08(9)
O1 C8 C9 C4 177.77(8)
C7 C8 C9 C4 -1.44(13)
C7 C8 O1 C10 1.90(14)
C9 C8 O1 C10 -177.28(8)
C8 O1 C10 C11 170.64(8)
O1 C10 C11 N2 -114.16(10)
O1 C10 C11 N4 63.40(11)
N2 C11 N4 C12 -0.21(10)
C10 C11 N4 C12 -178.06(8)
N2 C11 N4 C17 -179.65(8)
C10 C11 N4 C17 2.50(14)
C11 N4 C12 N3 0.06(10)
C17 N4 C12 N3 179.50(9)
C11 N4 C12 S1 178.60(7)
C17 N4 C12 S1 -1.95(13)
N4 C12 N3 N2 0.10(11)
S1 C12 N3 N2 -178.36(7)
N4 C11 N2 N3 0.27(11)
C10 C11 N2 N3 178.12(8)
C12 N3 N2 C11 -0.22(11)
N3 C12 S1 C13 -6.16(10)
N4 C12 S1 C13 175.53(8)
C12 S1 C13 C14 178.01(7)
S1 C13 C14 O2 3.55(14)
S1 C13 C14 O3 -175.82(7)
O2 C14 O3 C15 -4.60(16)
C13 C14 O3 C15 174.77(9)
C14 O3 C15 C16 171.18(10)
C12 N4 C17 C18 83.62(11)
C11 N4 C17 C18 -97.06(11)

_cod_database_fobs_code 2242019
